data_2007256
loop_
_publ_author_name
'Hasegawa, Kazuhiro'
'Ishikawa, Kohki'
'Kawaoka, Rie'
'Sano, Chiaki'
'Iitani, Kinzo'
'Komatsu, Hiroshi'
'Nagashima, Nobuya'

_publ_section_title
;
 Complexes Between <small>L</small>-Leucine and its Precipitants
;
_journal_issue 5
_journal_name_full 'Acta Crystallographica Section C'
_journal_page_first 637
_journal_page_last 641
_journal_paper_doi 10.1107/S0108270197018106
_journal_volume 54
_journal_year 1998
_chemical_formula_iupac 'C6 H14 N1 O2 1+, C8 H9 O3 S1 1-, H2 O1'
_chemical_formula_moiety 'C14 H23 N O5 S, H2 O'
_chemical_formula_sum 'C14 H25 N O6 S'
_chemical_formula_weight 335.41
_chemical_name_systematic
;
L-leucine 3,4-dimethylbenzenesulfonate monohydrate
;
_space_group_crystal_system orthorhombic
_space_group_IT_number 19
_space_group_name_Hall 'P 2ac 2ab'
_space_group_name_H-M_alt 'P 21 21 21'
_atom_type_scat_source IntTabIV
_cell_angle_alpha 90
_cell_angle_beta 90
_cell_angle_gamma 90
_cell_formula_units_Z 4
_cell_length_a 9.855(7)
_cell_length_b 28.479(9)
_cell_length_c 6.2800(10)
_cell_measurement_reflns_used 25
_cell_measurement_temperature 298
_cell_measurement_theta_max 40
_cell_measurement_theta_min 30
_cell_volume 1762.5(14)
_computing_cell_refinement 'MSC/AFC Diffractometer Control Software'
_computing_data_collection
;
MSC/AFC Diffractometer Control Software (Molecular Structure
Corporation, 1988)
;
_computing_data_reduction 'MSC/AFC Diffractometer Control Software'
_computing_publication_material 'PLUTO (Motherwell & Clegg, 1978) and ORTEPII (Johnson, 1976)'
_computing_structure_refinement 'ALLS (Lapp & Jacobson, 1979)'
_computing_structure_solution 'MITHRIL (Gilmore, 1984)'
_diffrn_measurement_device 'Rigaku AFC-5S'
_diffrn_measurement_method \w/2\q
_diffrn_radiation_type 'Cu K\a'
_diffrn_radiation_wavelength 1.5418
_diffrn_reflns_limit_h_max 13
_diffrn_reflns_limit_h_min 0
_diffrn_reflns_limit_k_max 36
_diffrn_reflns_limit_k_min 0
_diffrn_reflns_limit_l_max 8
_diffrn_reflns_limit_l_min 0
_diffrn_reflns_number 2142
_diffrn_reflns_theta_max 80
_diffrn_standards_decay_% 0
_diffrn_standards_interval_count 150
_diffrn_standards_number 3
_exptl_absorpt_coefficient_mu 1.870
_exptl_absorpt_correction_T_max 0.833
_exptl_absorpt_correction_T_min 0.485
_exptl_absorpt_correction_type 'empirical via \y scans (North et al., 1968)'
_exptl_crystal_colour colourless
_exptl_crystal_density_diffrn 1.264
_exptl_crystal_density_meas 1.268
_exptl_crystal_density_method 'flotation in isooctane--carbon tetrachloride'
_exptl_crystal_description plate
_exptl_crystal_size_max 0.7
_exptl_crystal_size_mid 0.5
_exptl_crystal_size_min 0.1
_refine_diff_density_max 0.27
_refine_diff_density_min -0.23
_refine_ls_extinction_method none
_refine_ls_goodness_of_fit_obs 2.392
_refine_ls_hydrogen_treatment noref
_refine_ls_number_parameters 199
_refine_ls_number_reflns 1687
_refine_ls_R_factor_obs .044
_refine_ls_shift/esd_max 0.052
_refine_ls_structure_factor_coef F
_refine_ls_weighting_details 'w = 1/\s^2^(F)'
_refine_ls_weighting_scheme calc
_refine_ls_wR_factor_obs .044
_reflns_number_observed 1687
_reflns_number_total 2142
_reflns_observed_criterion I>3\s(I)
_cod_data_source_file oa1024.cif
_cod_data_source_block Leu_o-DMBS
_cod_depositor_comments
;
 Updating space group information and adding the symmetry operation list.

 Antanas Vaitkus,
 2018-06-18

 Adding the _atom_site_type_symbol data item.

 Antanas Vaitkus,
 2017-01-17

The following automatic conversions were performed:

'_refine_ls_weighting_scheme' value 'w = 1/\s^2^(F)' was changed to
'calc'. New tag '_refine_ls_weighting_details' was created. The value
of the new tag was set to 'w = 1/\s^2^(F)'.

Automatic conversion script
Id: cif_fix_values 3143 2015-03-26 13:38:13Z robertas 
;
_cod_original_cell_volume 1763(5)
_cod_database_code 2007256

loop_
_space_group_symop_id
_space_group_symop_operation_xyz
1 x,y,z
2 -x+1/2,-y,z+1/2
3 x+1/2,-y+1/2,-z
4 -x,y+1/2,-z+1/2

loop_
_atom_site_aniso_label
_atom_site_aniso_U_11
_atom_site_aniso_U_22
_atom_site_aniso_U_33
_atom_site_aniso_U_12
_atom_site_aniso_U_13
_atom_site_aniso_U_23
S .0436(5) .0346(5) .0649(8) .0043(5) -.0067(7) .0044(6)
O1 .0300(10) .048(2) .068(2) .0030(10) .008(2) .004(2)
O2 .118(3) .064(2) .146(4) .038(2) .092(3) .046(3)
O3 .126(3) .055(2) .057(2) .003(3) -.045(2) .007(2)
O4 .049(2) .068(2) .196(5) .024(2) .033(3) .035(3)
O5 .069(2) .0410(10) .048(2) -.012(2) .000(2) -.005(2)
O6 .060(2) .065(2) .050(2) -.006(2) .003(2) -.004(2)
N .031(2) .045(2) .044(3) -.008(2) .006(2) -.008(2)
C1 .027(2) .045(2) .041(3) .005(2) .002(2) -.003(2)
C2 .048(2) .038(2) .044(3) .001(2) .010(2) -.001(2)
C3 .033(2) .052(2) .046(3) .000(2) .003(2) -.012(2)
C4 .055(3) .043(2) .064(4) -.002(2) .020(3) -.009(2)
C5 .080(4) .073(3) .091(5) .010(3) .000(4) -.040(4)
C6 .110(5) .087(4) .080(5) .053(4) -.014(4) -.014(4)
C7 .034(2) .035(2) .052(3) -.004(2) -.012(2) .001(2)
C8 .051(3) .053(3) .050(3) .001(2) .002(3) .002(2)
C9 .070(3) .059(3) .048(3) -.008(2) .003(3) .018(3)
C10 .061(3) .039(2) .060(3) -.002(2) -.014(3) .011(2)
C11 .052(3) .044(2) .056(3) .003(2) -.007(3) -.007(3)
C12 .050(2) .041(2) .045(3) .001(2) -.002(2) .004(2)
C13 .119(5) .051(3) .089(5) .007(3) -.010(5) .023(3)
C14 .104(4) .065(3) .089(4) .030(3) .004(5) -.009(4)

loop_
_atom_site_label
_atom_site_type_symbol
_atom_site_fract_x
_atom_site_fract_y
_atom_site_fract_z
S S .29190(10) .15778(4) .5622(2)
O1 O .5846(2) .26770(10) -.1463(5)
O2 O .4984(4) .33670(10) -.2302(7)
O3 O .2837(4) .15690(10) .3308(6)
O4 O .1645(3) .16900(10) .6677(8)
O5 O .3986(3) .18870(9) .6379(5)
O6 O .5796(3) .23210(10) .3430(5)
N N .3660(3) .23560(10) .0348(6)
C1 C .3597(4) .28560(10) -.0324(7)
C2 C .4940(4) .29560(10) -.1422(7)
C3 C .3320(4) .31690(10) .1600(8)
C4 C .2934(5) .36790(10) .1182(8)
C5 C .2746(6) .3929(2) .3306(9)
C6 C .1653(6) .3726(2) -.0143(9)
C7 C .3384(4) .10060(10) .6435(8)
C8 C .2991(5) .0837(2) .8406(8)
C9 C .3400(5) .0391(2) .9005(8)
C10 C .4209(5) .01160(10) .7719(8)
C11 C .4627(4) .02920(10) .5746(9)
C12 C .4200(4) .07390(10) .5138(7)
C13 C .4619(6) -.0373(2) .8411(9)
C14 C .5537(6) .0010(2) .4295(9)
HN1 H .2829 .2274 .1026
H1 H .2885 .2891 -.1324
HN2 H .4388 .2315 .1315
HO2 H .5472 .3408 -.2638
HN3 H .3790 .2164 -.0865
H4 H .3660 .3825 .0429
H8 H .2452 .1019 .9326
H9 H .3127 .0266 1.0343
H12 H .4477 .0860 .3797
H31 H .4108 .3169 .2456
H32 H .2586 .3030 .2367
H51 H .2440 .4243 .3052
H52 H .2088 .3769 .4132
H53 H .3582 .3939 .4049
HO61 H .6087 .2615 .3615
H61 H .1784 .3586 -.1473
HO62 H .5488 .2239 .4298
H62 H .1460 .4053 -.0312
H63 H .0927 .3582 .0599
H131 H .5586 -.0385 .8555
H132 H .4371 -.0592 .7296
H133 H .4196 -.0455 .9671
H141 H .6396 -.0027 .4958
H142 H .5142 -.0286 .4034
H143 H .5645 .0177 .2992

loop_
_geom_angle_atom_site_label_1
_geom_angle_atom_site_label_2
_geom_angle_atom_site_label_3
_geom_angle
O3 S O4 114.2(3)
O3 S O5 112.2(2)
O3 S C7 106.6(2)
O4 S O5 110.1(2)
O4 S C7 107.1(2)
O5 S C7 106.1(2)
N C1 C2 105.8(3)
N C1 C3 110.0(3)
C2 C1 C3 114.0(3)
O1 C2 O2 124.5(4)
O1 C2 C1 122.5(4)
O2 C2 C1 113.1(4)
C1 C3 C4 117.7(4)
C3 C4 C5 109.0(4)
C3 C4 C6 112.6(4)
C5 C4 C6 109.7(4)
S C7 C8 120.3(4)
S C7 C12 119.4(4)
C8 C7 C12 120.2(4)
C7 C8 C9 118.6(4)
C8 C9 C10 122.0(5)
C9 C10 C11 119.1(4)
C9 C10 C13 120.5(5)
C11 C10 C13 120.3(5)
C10 C11 C12 118.7(5)
C10 C11 C14 121.3(4)
C12 C11 C14 119.9(5)
C7 C12 C11 121.3(4)

loop_
_geom_bond_atom_site_label_1
_geom_bond_atom_site_label_2
_geom_bond_distance
_geom_bond_publ_flag
S O3 1.456(4) yes
S O4 1.455(4) yes
S O5 1.452(3) yes
S C7 1.768(4) yes
O1 C2 1.195(4) yes
O2 C2 1.296(5) yes
N C1 1.485(5) yes
C1 C2 1.519(5) yes
C1 C3 1.526(6) yes
C3 C4 1.526(6) yes
C4 C5 1.521(7) yes
C4 C6 1.518(7) yes
C7 C8 1.383(7) yes
C7 C12 1.375(6) yes
C8 C9 1.387(6) yes
C9 C10 1.378(6) yes
C10 C11 1.399(7) yes
C10 C13 1.516(6) yes
C11 C12 1.394(5) yes
C11 C14 1.510(7) yes

loop_
_geom_torsion_atom_site_label_1
_geom_torsion_atom_site_label_2
_geom_torsion_atom_site_label_3
_geom_torsion_atom_site_label_4
_geom_torsion
_geom_torsion_publ_flag
S C7 C8 C9 -178.6(4) ?
S C7 C12 C11 177.9(3) ?
O1 C2 C1 N -6.4(6) yes
O1 C2 C1 C3 114.6(5) yes
O2 C2 C1 N 173.1(4) yes
O2 C2 C1 C3 -65.9(5) yes
O3 S C7 C8 -151.6(4) ?
O3 S C7 C12 31.8(4) ?
O4 S C7 C8 -28.9(4) ?
O4 S C7 C12 154.5(4) ?
O5 S C7 C8 88.6(4) ?
O5 S C7 C12 -87.9(4) ?
N C1 C3 C4 -167.8(3) yes
C1 C3 C4 C5 -178.3(4) yes
C1 C3 C4 C6 59.7(5) yes
C2 C1 C3 C4 73.6(5) yes
C7 C8 C9 C10 1.5(7) ?
C7 C12 C11 C10 0.0(6) ?
C7 C12 C11 C14 -179.3(4) ?
C8 C7 C12 C11 1.3(6) ?
C8 C9 C10 C11 -0.3(7) ?
C8 C9 C10 C13 -179.0(5) ?
C9 C8 C7 C12 -2.1(6) ?
C9 C10 C11 C12 -0.5(7) ?
C9 C10 C11 C14 178.7(4) ?
C12 C11 C10 C13 178.3(4) ?
C13 C10 C11 C14 -2.5(7) ?
